data_1511769
loop_
_publ_author_name
'M. Ruiz'
'Rosa Ortiz'
'Lourdes Perell\'o'
'Alfonso Casti\~neiras'
'Miguel Quir\'os'

_publ_section_title
;
 Ni(II) and Zn(II) Complexes with Cinoxacin. Synthesis and
 Characterization of M(Cx)2(DMSO)n(H2O)m (n = 0,2; m = 2,4). Crystal
 Structures of [M(Cx)2(DMSO)2].4H2O (M = Ni(II), Zn(II))
;
_journal_name_full 'Inorganica Chimica Acta'
_journal_page_first 133
_journal_page_last 139
_journal_paper_doi 10.1016/S0020-1693(00)85592-9
_journal_volume 211
_journal_year 1993
_chemical_formula_moiety
;
C28 H30 N4 Ni1 O12 S2,4(H2 O1)
;
_chemical_formula_sum 'C28 H38 N4 Ni O16 S2'
_chemical_formula_weight 809.5
_chemical_name_systematic
;
bis(1-Ethyl-1,4-dihydro-4-oxo(1,3)dioxolo(4,5-g)cinnoline-3-carboxylato)-bis(d
imethylsulfoxide)-nickel tetrahydrate
;
_space_group_IT_number 14
_symmetry_cell_setting monoclinic
_symmetry_Int_Tables_number 14
_symmetry_space_group_name_Hall '-P 2yn'
_symmetry_space_group_name_H-M 'P 1 21/n 1'
_atom_sites_solution_hydrogens difmap
_atom_sites_solution_primary direct
_atom_sites_solution_secondary difmap
_audit_creation_date 1994-07-14
_cell_angle_alpha 90
_cell_angle_beta 104.66(1)
_cell_angle_gamma 90
_cell_formula_units_Z 2
_cell_length_a 10.684(2)
_cell_length_b 7.729(1)
_cell_length_c 20.862(1)
_cell_volume 1666.6(4)
_diffrn_ambient_temperature 298
_diffrn_measurement_device_type 'Enraf Nonius CAD-4'
_diffrn_radiation_type MoK\a
_diffrn_radiation_wavelength 0.71073
_diffrn_reflns_number 3690
_diffrn_reflns_theta_max 26.00
_diffrn_reflns_theta_min 3.00
_exptl_absorpt_coefficient_mu 0.7815
_exptl_absorpt_correction_T_max 1.133
_exptl_absorpt_correction_T_min 0.795
_exptl_absorpt_correction_type empirical
_exptl_crystal_colour 'bright green'
_exptl_crystal_density_diffrn 1.613
_exptl_crystal_density_method 'not measured'
_exptl_crystal_description parallelepipedic
_exptl_crystal_F_000 844
_exptl_crystal_size_max 0.30
_exptl_crystal_size_mid 0.30
_exptl_crystal_size_min 0.25
_refine_diff_density_max 0.344
_refine_ls_goodness_of_fit_ref 1.223
_refine_ls_hydrogen_treatment noref
_refine_ls_matrix_type full
_refine_ls_number_reflns 2500
_refine_ls_R_factor_gt 0.038
_refine_ls_shift/su_max 0.001
_refine_ls_shift/su_mean 0.000
_refine_ls_structure_factor_coef F
_refine_ls_weighting_scheme unit
_refine_ls_wR_factor_ref 0.041
_reflns_number_gt 2500
_reflns_number_total 3308
_reflns_threshold_expression >3sigma(I)
_cod_data_source_file valenciani.cif
_cod_data_source_block valenciani
_cod_original_cell_volume 1666.7(3)
_cod_original_formula_sum 'C28 H38 N4 Ni1 O16 S2'
_cod_database_code 1511769

loop_
_symmetry_equiv_pos_site_id
_symmetry_equiv_pos_as_xyz
1 x,y,z
2 1/2-x,1/2+y,1/2-z
3 -x,-y,-z
4 -1/2+x,-1/2-y,-1/2+z

loop_
_atom_site_label
_atom_site_type_symbol
_atom_site_fract_x
_atom_site_fract_y
_atom_site_fract_z
_atom_site_U_iso_or_equiv
_atom_site_adp_type
Ni Ni 0.50000 0.00000 0.50000 0.0240(2) Uani
N1 N -0.0232(2) -0.1220(4) 0.4016(1) 0.028(1) Uani
C11 C -0.1555(3) -0.1239(5) 0.3560(2) 0.038(2) Uani
H111 H -0.22070 -0.08390 0.38470 0.05 Uiso
H112 H -0.19330 -0.25000 0.35150 0.05 Uiso
C12 C -0.1624(4) -0.0416(7) 0.2909(2) 0.058(3) Uani
H121 H -0.25000 -0.04290 0.26750 0.05 Uiso
H122 H -0.12980 0.07300 0.29850 0.05 Uiso
H123 H -0.10930 -0.08390 0.26750 0.05 Uiso
N2 N 0.0678(2) -0.0467(3) 0.3789(1) 0.028(1) Uani
C2 C 0.1887(3) -0.0441(4) 0.4144(1) 0.025(1) Uani
C1 C 0.2783(3) 0.0508(4) 0.3800(1) 0.025(1) Uani
O1 O 0.3920(2) 0.0847(3) 0.4127(1) 0.0275(9) Uani
O2 O 0.2334(2) 0.0884(3) 0.3207(1) 0.037(1) Uani
C3 C 0.2299(3) -0.1243(4) 0.4786(1) 0.023(1) Uani
O3 O 0.3451(2) -0.1301(3) 0.5133(1) 0.029(1) Uani
C4 C 0.1278(3) -0.2034(4) 0.5024(1) 0.025(1) Uani
C5 C 0.1572(3) -0.2799(4) 0.5663(2) 0.032(1) Uani
H5 H 0.25000 -0.29100 0.59960 0.05 Uiso
C6 C 0.0561(3) -0.3467(4) 0.5867(2) 0.032(1) Uani
O4 O 0.0583(2) -0.4272(4) 0.6454(1) 0.047(1) Uani
C7 C -0.0744(3) -0.4476(6) 0.6467(2) 0.049(2) Uani
H71 H -0.10930 -0.37500 0.68350 0.05 Uiso
H72 H -0.08200 -0.58200 0.66790 0.05 Uiso
O5 O -0.1508(2) -0.4153(4) 0.5805(1) 0.047(1) Uani
C8 C -0.0702(3) -0.3411(4) 0.5474(2) 0.033(1) Uani
C9 C -0.1037(3) -0.2707(5) 0.4860(2) 0.034(2) Uani
H9 H -0.19330 -0.25000 0.46670 0.05 Uiso
C10 C 0.0001(3) -0.1991(4) 0.4630(1) 0.026(1) Uani
S1 S 0.5477(1) 0.2998(1) 0.6049(1) 0.0343(4) Uani
O6 O 0.4434(2) 0.2166(3) 0.5501(1) 0.035(1) Uani
C21 C 0.5429(5) 0.5200(6) 0.5811(2) 0.063(2) Uani
H211 H 0.44530 0.54290 0.58390 0.05 Uiso
H212 H 0.58390 0.58390 0.63470 0.05 Uiso
H213 H 0.55660 0.54290 0.55070 0.05 Uiso
C22 C 0.4844(5) 0.3039(7) 0.6753(2) 0.074(3) Uani
H221 H 0.55660 0.37500 0.71670 0.05 Uiso
H222 H 0.39060 0.37500 0.65030 0.05 Uiso
H223 H 0.47070 0.20890 0.69920 0.05 Uiso
O1W O 0.3604(3) 0.2617(4) 0.2406(1) 0.063(1) Uani
H21W H 0.33210 0.37500 0.23250 0.05 Uiso
H22W H 0.30670 0.20700 0.26760 0.05 Uiso
O2W O 0.9902(3) 0.6313(5) 0.1705(1) 0.064(1) Uani
H21W H 1.00000 0.66600 0.19920 0.05 Uiso
H22W H 0.97070 0.58200 0.13280 0.05 Uiso

loop_
_atom_type_symbol
_atom_type_radius_bond
C 0.68
H 0.23
N 0.68
Ni 1.50
O 0.68
S 1.02

loop_
_geom_bond_atom_site_label_1
_geom_bond_atom_site_label_2
_geom_bond_distance
Ni O1 2.003(2)
Ni O3 2.015(2)
Ni O6 2.140(2)
N1 C11 1.491(4)
N1 N2 1.320(4)
N1 C10 1.377(4)
C11 C12 1.485(6)
N2 C2 1.317(3)
C2 C1 1.522(5)
C2 C3 1.440(4)
C1 O1 1.262(3)
C1 O2 1.244(3)
C3 O3 1.260(3)
C3 C4 1.443(4)
C4 C5 1.419(4)
C4 C10 1.404(4)
C5 C6 1.360(5)
C6 O4 1.369(4)
C6 C8 1.391(4)
O4 C7 1.434(5)
C7 O5 1.439(5)
O5 C8 1.359(4)
C8 C9 1.353(5)
C9 C10 1.428(5)
S1 O6 1.522(2)
S1 C21 1.770(4)
S1 C22 1.766(5)
